data_7124140
loop_
_publ_author_name
'Lama, Prem'
'Hazra, Arpan'
'Barbour, Len'

_publ_section_title
;
 Accordion and layer-sliding motion to produce anomalous thermal expansion
 behaviour in 2D-coordination polymers
;
_journal_name_full 'Chemical Communications'
_journal_paper_doi 10.1039/C9CC06634A
_journal_year 2019
_chemical_formula_sum 'C32 H29 N3 O9 Zn2'
_chemical_formula_weight 730.32
_space_group_crystal_system monoclinic
_space_group_IT_number 11
_space_group_name_Hall '-P 2yb'
_space_group_name_H-M_alt 'P 1 21/m 1'
_symmetry_space_group_name_Hall '-P 2yb'
_symmetry_space_group_name_H-M 'P 1 21/m 1'
_atom_sites_solution_hydrogens geom
_audit_creation_method SHELXL-2016/6
_audit_update_record
;
2019-08-14 deposited with the CCDC.    2019-09-09 downloaded from the CCDC.
;
_cell_angle_alpha 90
_cell_angle_beta 109.039(1)
_cell_angle_gamma 90
_cell_formula_units_Z 2
_cell_length_a 8.2872(3)
_cell_length_b 21.5164(11)
_cell_length_c 9.4099(4)
_cell_measurement_reflns_used 9957
_cell_measurement_temperature 100(2)
_cell_measurement_theta_max 26.16
_cell_measurement_theta_min 2.60
_cell_volume 1586.10(12)
_computing_cell_refinement 'Bruker SAINT'
_computing_data_collection 'Bruker APEX3'
_computing_data_reduction 'Bruker SAINT'
_computing_molecular_graphics 'Bruker SHELXTL'
_computing_publication_material 'Bruker SHELXTL'
_computing_structure_refinement 'SHELXL-2016/6 (Sheldrick, 2016)'
_computing_structure_solution 'SHELXL-2016/6 (Sheldrick, 2016)'
_diffrn_ambient_temperature 100(2)
_diffrn_measured_fraction_theta_full 0.992
_diffrn_measured_fraction_theta_max 0.992
_diffrn_measurement_device_type 'Bruker D8 venture PHOTON II CPAD'
_diffrn_measurement_method '\f \ch and \w scans'
_diffrn_radiation_type MoK\a
_diffrn_radiation_wavelength 0.71073
_diffrn_reflns_av_R_equivalents 0.0446
_diffrn_reflns_av_unetI/netI 0.0451
_diffrn_reflns_Laue_measured_fraction_full 0.992
_diffrn_reflns_Laue_measured_fraction_max 0.992
_diffrn_reflns_limit_h_max 9
_diffrn_reflns_limit_h_min -9
_diffrn_reflns_limit_k_max 25
_diffrn_reflns_limit_k_min -25
_diffrn_reflns_limit_l_max 11
_diffrn_reflns_limit_l_min -11
_diffrn_reflns_number 24940
_diffrn_reflns_point_group_measured_fraction_full 0.992
_diffrn_reflns_point_group_measured_fraction_max 0.992
_diffrn_reflns_theta_full 24.995
_diffrn_reflns_theta_max 24.995
_diffrn_reflns_theta_min 2.478
_exptl_absorpt_coefficient_mu 1.571
_exptl_absorpt_correction_T_max 0.920
_exptl_absorpt_correction_T_min 0.510
_exptl_absorpt_correction_type multi-scan
_exptl_absorpt_process_details SADABS
_exptl_crystal_colour colorless
_exptl_crystal_density_diffrn 1.529
_exptl_crystal_description plate-like
_exptl_crystal_F_000 748
_exptl_crystal_size_max 0.496
_exptl_crystal_size_mid 0.378
_exptl_crystal_size_min 0.054
_refine_diff_density_max 0.904
_refine_diff_density_min -1.007
_refine_diff_density_rms 0.105
_refine_ls_extinction_method none
_refine_ls_goodness_of_fit_ref 1.181
_refine_ls_hydrogen_treatment constr
_refine_ls_matrix_type full
_refine_ls_number_parameters 194
_refine_ls_number_reflns 2850
_refine_ls_number_restraints 0
_refine_ls_restrained_S_all 1.181
_refine_ls_R_factor_all 0.0777
_refine_ls_R_factor_gt 0.0646
_refine_ls_shift/su_max 0.001
_refine_ls_shift/su_mean 0.000
_refine_ls_structure_factor_coef Fsqd
_refine_ls_weighting_details 'w=1/[\s^2^(Fo^2^)+(0.0190P)^2^+11.3461P] where P=(Fo^2^+2Fc^2^)/3'
_refine_ls_weighting_scheme calc
_refine_ls_wR_factor_gt 0.1412
_refine_ls_wR_factor_ref 0.1474
_reflns_Friedel_coverage 0.000
_reflns_number_gt 2279
_reflns_number_total 2850
_reflns_threshold_expression 'I > 2\s(I)'
_cod_data_source_file c9cc06634a3.cif
_cod_data_source_block 2_100K
_cod_database_code 7124140
_shelx_shelxl_version_number 2016/6
_shelx_space_group_comment
;
The symmetry employed for this shelxl refinement is uniquely defined
by the following loop, which should always be used as a source of
symmetry information in preference to the above space-group names.
They are only intended as comments.
;
_shelx_estimated_absorpt_t_min 0.510
_shelx_estimated_absorpt_t_max 0.920

loop_
_space_group_symop_operation_xyz
'x, y, z'
'-x, y+1/2, -z'
'-x, -y, -z'
'x, -y-1/2, z'

loop_
_atom_site_label
_atom_site_type_symbol
_atom_site_fract_x
_atom_site_fract_y
_atom_site_fract_z
_atom_site_U_iso_or_equiv
_atom_site_adp_type
_atom_site_occupancy
_atom_site_site_symmetry_order
_atom_site_calc_flag
_atom_site_refinement_flags_posn
_atom_site_refinement_flags_adp
_atom_site_refinement_flags_occupancy
_atom_site_disorder_assembly
_atom_site_disorder_group
Zn1 Zn 0.35874(8) 0.50043(4) 0.10565(6) 0.0226(2) Uani 1 1 d . . . . .
O1 O 0.3381(5) 0.5894(2) 0.0930(4) 0.0301(10) Uani 1 1 d . . . . .
O2 O 0.3983(6) 0.5850(2) 0.3400(5) 0.0344(11) Uani 1 1 d . . . . .
O3 O 0.2451(5) 0.47346(19) -0.1053(4) 0.0243(9) Uani 1 1 d . . . . .
O4 O 0.4066(5) 0.5283(2) -0.2076(4) 0.0238(9) Uani 1 1 d . . . . .
O5 O 0.469440 0.733270 -0.247010 0.160(8) Uiso 0.5 1 d . . P A -1
N1 N 0.2316(6) 0.4455(2) 0.2036(5) 0.0214(11) Uani 1 1 d . . . . .
N2 N 0.701400 0.725760 -0.043711 0.073(5) Uiso 0.5 1 d . . P A -1
C1 C 0.3679(8) 0.6153(3) 0.2235(6) 0.0272(14) Uani 1 1 d . . . . .
C2 C 0.3651(7) 0.6848(3) 0.2243(6) 0.0245(13) Uani 1 1 d . . . . .
C3 C 0.3775(8) 0.7176(3) 0.3557(6) 0.0297(14) Uani 1 1 d . . . . .
H3 H 0.386046 0.695667 0.445423 0.036 Uiso 1 1 calc R U . . .
C4 C 0.3526(8) 0.7179(3) 0.0924(6) 0.0283(14) Uani 1 1 d . . . . .
H4 H 0.344169 0.695933 0.002588 0.034 Uiso 1 1 calc R U . . .
C5 C 0.2711(7) 0.5001(3) -0.2146(6) 0.0224(12) Uani 1 1 d . . . . .
C6 C 0.1306(7) 0.5002(3) -0.3626(6) 0.0215(12) Uani 1 1 d . . . . .
C7 C 0.1475(7) 0.5344(3) -0.4826(6) 0.0228(13) Uani 1 1 d . . . . .
H7 H 0.248528 0.557680 -0.470721 0.027 Uiso 1 1 calc R U . . .
C8 C -0.0173(7) 0.4655(3) -0.3810(6) 0.0202(12) Uani 1 1 d . . . . .
H8 H -0.028353 0.441834 -0.299534 0.024 Uiso 1 1 calc R U . . .
C9 C 0.3077(7) 0.4269(3) 0.3472(6) 0.0250(13) Uani 1 1 d . . . . .
H9 H 0.416725 0.443256 0.402040 0.030 Uiso 1 1 calc R U . . .
C10 C 0.2325(8) 0.3851(3) 0.4164(7) 0.0316(15) Uani 1 1 d . . . . .
H10 H 0.290271 0.372591 0.517038 0.038 Uiso 1 1 calc R U . . .
C11 C 0.0728(9) 0.3613(3) 0.3398(7) 0.0337(15) Uani 1 1 d . . . . .
C12 C -0.0069(8) 0.3817(3) 0.1940(7) 0.0327(15) Uani 1 1 d . . . . .
H12 H -0.118445 0.367621 0.138923 0.039 Uiso 1 1 calc R U . . .
C13 C 0.0763(7) 0.4225(3) 0.1295(7) 0.0279(14) Uani 1 1 d . . . . .
H13 H 0.021775 0.434931 0.028217 0.033 Uiso 1 1 calc R U . . .
C14 C -0.0057(10) 0.3102(3) 0.4040(9) 0.0461(19) Uani 1 1 d . . . . .
H14A H -0.131818 0.312411 0.364247 0.055 Uiso 1 1 calc R U . . .
H14B H 0.031492 0.312905 0.515061 0.055 Uiso 1 1 calc R U . . .
C15 C 0.0581(16) 0.250000 0.3543(12) 0.049(3) Uani 1 2 d S T P . .
H15A H 0.184446 0.250000 0.393761 0.058 Uiso 1 2 calc R U P . .
H15B H 0.023886 0.250000 0.243239 0.058 Uiso 1 2 calc R U P . .
C16 C 0.566529 0.698821 -0.159511 0.074(6) Uiso 0.5 1 d . . P A -1
H16 H 0.552736 0.655004 -0.168197 0.089 Uiso 0.5 1 calc R U P A -1
C17 C 0.770579 0.689981 0.088330 0.084(7) Uiso 0.5 1 d . . P A -1
H17A H 0.732304 0.646802 0.068201 0.126 Uiso 0.5 1 calc R U P A -1
H17B H 0.731869 0.706855 0.168418 0.126 Uiso 0.5 1 calc R U P A -1
H17C H 0.895499 0.691493 0.119862 0.126 Uiso 0.5 1 calc R U P A -1
C18 C 0.730009 0.790529 -0.047710 0.184(18) Uiso 0.5 1 d . . P A -1
H18A H 0.779997 0.799669 -0.126503 0.276 Uiso 0.5 1 calc R U P A -1
H18B H 0.808508 0.804066 0.049792 0.276 Uiso 0.5 1 calc R U P A -1
H18C H 0.621320 0.812673 -0.069188 0.276 Uiso 0.5 1 calc R U P A -1

loop_
_atom_site_aniso_label
_atom_site_aniso_U_11
_atom_site_aniso_U_22
_atom_site_aniso_U_33
_atom_site_aniso_U_23
_atom_site_aniso_U_13
_atom_site_aniso_U_12
Zn1 0.0177(3) 0.0339(4) 0.0107(3) 0.0025(3) -0.0030(2) -0.0035(3)
O1 0.032(2) 0.034(2) 0.016(2) 0.0002(18) -0.0033(18) 0.000(2)
O2 0.035(3) 0.045(3) 0.021(2) 0.005(2) 0.0051(19) -0.010(2)
O3 0.022(2) 0.037(2) 0.0088(18) 0.0027(17) -0.0027(16) -0.0052(18)
O4 0.012(2) 0.039(2) 0.0141(19) 0.0031(18) -0.0045(15) -0.0026(18)
N1 0.015(2) 0.037(3) 0.012(2) 0.001(2) 0.0035(19) -0.001(2)
C1 0.020(3) 0.042(4) 0.017(3) 0.001(3) 0.003(2) -0.006(3)
C2 0.018(3) 0.042(4) 0.013(3) 0.003(3) 0.005(2) -0.003(3)
C3 0.029(3) 0.045(4) 0.016(3) 0.003(3) 0.008(3) 0.002(3)
C4 0.028(3) 0.040(3) 0.013(3) -0.002(3) 0.002(2) 0.000(3)
C5 0.020(3) 0.026(3) 0.016(3) -0.002(3) -0.001(2) -0.004(3)
C6 0.019(3) 0.030(3) 0.011(2) -0.001(3) -0.001(2) 0.001(3)
C7 0.015(3) 0.037(4) 0.014(3) 0.000(3) 0.002(2) -0.005(3)
C8 0.017(3) 0.035(3) 0.009(3) 0.001(2) 0.004(2) 0.000(3)
C9 0.018(3) 0.041(4) 0.015(3) 0.001(3) 0.005(2) -0.002(3)
C10 0.034(4) 0.039(4) 0.021(3) 0.004(3) 0.008(3) 0.002(3)
C11 0.041(4) 0.032(4) 0.035(4) 0.000(3) 0.020(3) 0.002(3)
C12 0.021(3) 0.042(4) 0.032(3) -0.001(3) 0.004(3) -0.005(3)
C13 0.019(3) 0.040(4) 0.020(3) 0.000(3) 0.000(2) 0.000(3)
C14 0.051(5) 0.040(4) 0.054(5) 0.005(4) 0.026(4) -0.002(4)
C15 0.060(7) 0.054(7) 0.043(6) 0.000 0.032(6) 0.000

loop_
_atom_type_symbol
_atom_type_description
_atom_type_scat_dispersion_real
_atom_type_scat_dispersion_imag
_atom_type_scat_source
C C 0.0033 0.0016 'International Tables Vol C Tables 4.2.6.8 and 6.1.1.4'
H H 0.0000 0.0000 'International Tables Vol C Tables 4.2.6.8 and 6.1.1.4'
N N 0.0061 0.0033 'International Tables Vol C Tables 4.2.6.8 and 6.1.1.4'
O O 0.0106 0.0060 'International Tables Vol C Tables 4.2.6.8 and 6.1.1.4'
Zn Zn 0.2839 1.4301 'International Tables Vol C Tables 4.2.6.8 and 6.1.1.4'

loop_
_geom_angle_atom_site_label_1
_geom_angle_atom_site_label_2
_geom_angle_atom_site_label_3
_geom_angle
_geom_angle_site_symmetry_1
_geom_angle_site_symmetry_3
O1 Zn1 O4 113.39(18) . 3_665
O1 Zn1 O3 103.04(17) . .
O4 Zn1 O3 117.84(17) 3_665 .
O1 Zn1 N1 124.6(2) . .
O4 Zn1 N1 100.11(18) 3_665 .
O3 Zn1 N1 97.98(17) . .
C1 O1 Zn1 112.6(4) . .
C5 O3 Zn1 122.2(4) . .
C5 O4 Zn1 126.7(4) . 3_665
C13 N1 C9 117.7(5) . .
C13 N1 Zn1 122.6(4) . .
C9 N1 Zn1 119.5(4) . .
C16 N2 C17 116.631(3) . .
C16 N2 C18 118.855(1) . .
C17 N2 C18 122.383(2) . .
O2 C1 O1 122.4(6) . .
O2 C1 C2 121.7(5) . .
O1 C1 C2 115.9(5) . .
C3 C2 C4 119.2(6) . .
C3 C2 C1 120.9(5) . .
C4 C2 C1 119.9(5) . .
C3 C3 C2 120.4(4) 4_575 .
C3 C3 H3 119.8 4_575 .
C2 C3 H3 119.8 . .
C4 C4 C2 120.4(4) 4_575 .
C4 C4 H4 119.8 4_575 .
C2 C4 H4 119.8 . .
O3 C5 O4 124.4(5) . .
O3 C5 C6 118.3(5) . .
O4 C5 C6 117.3(5) . .
C7 C6 C8 119.9(5) . .
C7 C6 C5 120.1(5) . .
C8 C6 C5 120.0(5) . .
C8 C7 C6 119.9(5) 3_564 .
C8 C7 H7 120.1 3_564 .
C6 C7 H7 120.1 . .
C7 C8 C6 120.2(5) 3_564 .
C7 C8 H8 119.9 3_564 .
C6 C8 H8 119.9 . .
N1 C9 C10 122.2(6) . .
N1 C9 H9 118.9 . .
C10 C9 H9 118.9 . .
C9 C10 C11 120.0(6) . .
C9 C10 H10 120.0 . .
C11 C10 H10 120.0 . .
C10 C11 C12 117.7(6) . .
C10 C11 C14 121.9(6) . .
C12 C11 C14 120.1(6) . .
C13 C12 C11 119.6(6) . .
C13 C12 H12 120.2 . .
C11 C12 H12 120.2 . .
N1 C13 C12 122.7(6) . .
N1 C13 H13 118.6 . .
C12 C13 H13 118.6 . .
C11 C14 C15 105.1(6) . .
C11 C14 H14A 110.7 . .
C15 C14 H14A 110.7 . .
C11 C14 H14B 110.7 . .
C15 C14 H14B 110.7 . .
H14A C14 H14B 108.8 . .
C14 C15 C14 115.8(9) . 4_565
C14 C15 H15A 108.3 . .
C14 C15 H15A 108.3 4_565 .
C14 C15 H15B 108.3 . .
C14 C15 H15B 108.3 4_565 .
H15A C15 H15B 107.4 . .
O5 C16 N2 117.526(3) . .
O5 C16 H16 121.2 . .
N2 C16 H16 121.2 . .
N2 C17 H17A 109.5 . .
N2 C17 H17B 109.5 . .
H17A C17 H17B 109.5 . .
N2 C17 H17C 109.5 . .
H17A C17 H17C 109.5 . .
H17B C17 H17C 109.5 . .
N2 C18 H18A 109.5 . .
N2 C18 H18B 109.5 . .
H18A C18 H18B 109.5 . .
N2 C18 H18C 109.5 . .
H18A C18 H18C 109.5 . .
H18B C18 H18C 109.5 . .

loop_
_geom_bond_atom_site_label_1
_geom_bond_atom_site_label_2
_geom_bond_distance
_geom_bond_site_symmetry_2
Zn1 O1 1.921(4) .
Zn1 O4 1.967(4) 3_665
Zn1 O3 1.986(4) .
Zn1 N1 1.997(5) .
O1 C1 1.297(7) .
O2 C1 1.229(7) .
O3 C5 1.256(7) .
O4 C5 1.259(7) .
O5 C16 1.20103(4) .
N1 C13 1.343(7) .
N1 C9 1.352(7) .
N2 C16 1.40642(4) .
N2 C17 1.41436(5) .
N2 C18 1.41617(9) .
C1 C2 1.494(9) .
C2 C3 1.398(8) .
C2 C4 1.406(8) .
C3 C3 1.394(13) 4_575
C3 H3 0.9500 .
C4 C4 1.383(13) 4_575
C4 H4 0.9500 .
C5 C6 1.496(7) .
C6 C7 1.394(8) .
C6 C8 1.396(8) .
C7 C8 1.381(7) 3_564
C7 H7 0.9500 .
C8 H8 0.9500 .
C9 C10 1.373(9) .
C9 H9 0.9500 .
C10 C11 1.383(9) .
C10 H10 0.9500 .
C11 C12 1.386(9) .
C11 C14 1.502(9) .
C12 C13 1.374(9) .
C12 H12 0.9500 .
C13 H13 0.9500 .
C14 C15 1.528(9) .
C14 H14A 0.9900 .
C14 H14B 0.9900 .
C15 H15A 0.9900 .
C15 H15B 0.9900 .
C16 H16 0.9500 .
C17 H17A 0.9800 .
C17 H17B 0.9800 .
C17 H17C 0.9800 .
C18 H18A 0.9800 .
C18 H18B 0.9800 .
C18 H18C 0.9800 .
